data_8104323
loop_
_publ_author_name
'Skakibaie-Moghadam, M.'
'Heller, G.'
'Timper, U.'

_publ_section_title
;
 Die Kristallstruktur von Ag6(B12O18(OH)6 3H2O, einem neuen Dodekaborat
;
_journal_name_full 'Zeitschrift fuer Kristallographie (149,1979-)'
_journal_page_first 85
_journal_page_last 96
_journal_volume 190
_journal_year 1990
_chemical_formula_sum 'Ag6 B12 H12 O27'
_chemical_name_systematic 'Ag6 (B12 O18 (O H)6) (H2 O)3'
_space_group_IT_number 14
_symmetry_space_group_name_Hall '-P 2ybc'
_symmetry_space_group_name_H-M 'P 1 21/c 1'
_cell_angle_alpha 90
_cell_angle_beta 112.1
_cell_angle_gamma 90
_cell_formula_units_Z 2
_cell_length_a 11.784
_cell_length_b 10.654
_cell_length_c 10.116
_cell_volume 1176.720
_citation_journal_id_ASTM ZEKRDZ
_cod_data_source_file Skakibaie-Moghadam_ZEKRDZ_1990_1951.cif
_cod_data_source_block H12Ag6B12O27
_cod_original_cell_volume 1176.72
_cod_original_formula_sum 'H12 Ag6 B12 O27'
_cod_database_code 8104323

loop_
_symmetry_equiv_pos_as_xyz
x,y,z
-x,y+1/2,-z+1/2
-x,-y,-z
x,-y-1/2,z-1/2

loop_
_atom_site_label
_atom_site_type_symbol
_atom_site_fract_x
_atom_site_fract_y
_atom_site_fract_z
_atom_site_occupancy
_atom_site_U_iso_or_equiv
O2 O-2 0.687 -0.0179 0.5648 1 0.0
O1 O-2 0.9062 0.2765 0.1194 1 0.0
O13 O-2 0.9652 0.4095 0.3651 1 0.0
B1 B+3 0.687 0.077 0.209 1 0.0
B6 B+3 0.467 0.099 0.21 1 0.0
O14 O-2 -0.0034 0.627 0.032 0.5 0.0
B4 B+3 0.644 0.027 0.425 1 0.0
B2 B+3 0.721 -0.012 -0.005 1 0.0
O8 O-2 0.7986 0.0991 0.0016 1 0.0
O11 O-2 0.5269 0.0629 0.3663 1 0.0
O10 O-2 0.3928 -0.0037 0.1333 1 0.0
O7 O-2 0.5639 0.1374 0.1598 1 0.0
B5 B+3 0.735 -0.206 -0.136 1 0.0
B3 B+3 0.822 0.183 0.109 1 0.0
O12 O-2 0.389 0.2115 0.2084 1 0.0
O5 O-2 0.7703 0.1797 0.2071 1 0.0
O4 O-2 0.6976 -0.0286 0.1246 1 0.0
O6 O-2 0.7222 0.0344 0.3579 1 0.0
O3 O-2 0.8119 -0.2843 -0.1716 1 0.0
Ag1 Ag+1 0.37109 0.6557 0.7769 1 0.0
Ag2 Ag+1 0.47541 0.17158 0.91674 1 0.0
O9 O-2 0.7872 -0.1226 -0.0279 1 0.0
Ag4 Ag+1 0.1081 0.118 0.2976 0.5 0.0
Ag3 Ag+1 0.0385 0.6255 0.0529 0.5 0.0
